data_2235064
loop_
_publ_author_name
'Yang, Shuang-Hua'
'Zhai, Zhi-Wei'

_publ_section_title
;
 Dimethyl[(<i>E</i>)-(2-nitromethylidene-1,3-dithiolan-4-yl)methyl]amine
;
_journal_coeditor_code HG5213
_journal_issue 6
_journal_name_full 'Acta Crystallographica Section E'
_journal_page_first o1749
_journal_paper_doi 10.1107/S1600536812021307
_journal_volume 68
_journal_year 2012
_chemical_formula_iupac 'C7 H12 N2 O2 S2'
_chemical_formula_moiety 'C7 H12 N2 O2 S2'
_chemical_formula_sum 'C7 H12 N2 O2 S2'
_chemical_formula_weight 220.31
_chemical_name_systematic
;
Dimethyl[(<i>E</i>)-(2-nitromethylidene-1,3-dithiolan-4-yl)methyl]amine
;
_space_group_IT_number 19
_symmetry_cell_setting orthorhombic
_symmetry_space_group_name_Hall 'P 2ac 2ab'
_symmetry_space_group_name_H-M 'P 21 21 21'
_atom_sites_solution_hydrogens geom
_atom_sites_solution_primary direct
_atom_sites_solution_secondary difmap
_audit_creation_method SHELXL-97
_cell_angle_alpha 90.00
_cell_angle_beta 90.00
_cell_angle_gamma 90.00
_cell_formula_units_Z 4
_cell_length_a 5.927(4)
_cell_length_b 11.241(8)
_cell_length_c 14.900(10)
_cell_measurement_reflns_used 3456
_cell_measurement_temperature 113(2)
_cell_measurement_theta_max 27.8
_cell_measurement_theta_min 1.8
_cell_volume 992.7(12)
_computing_cell_refinement 'CrystalClear (Rigaku, 2007)'
_computing_data_collection 'CrystalClear (Rigaku, 2007)'
_computing_data_reduction 'CrystalClear (Rigaku, 2007)'
_computing_molecular_graphics 'SHELXL97 (Sheldrick, 2008)'
_computing_publication_material 'SHELXTL (Sheldrick, 2008)'
_computing_structure_refinement 'SHELXL97 (Sheldrick, 2008)'
_computing_structure_solution 'SHELXS97 (Sheldrick, 2008)'
_diffrn_ambient_temperature 113(2)
_diffrn_detector_area_resol_mean 14.63
_diffrn_measured_fraction_theta_full 0.999
_diffrn_measured_fraction_theta_max 0.999
_diffrn_measurement_device_type 'Rigaku Saturn CCD area-detector'
_diffrn_measurement_method '\w and \f scans'
_diffrn_radiation_monochromator multilayer
_diffrn_radiation_source 'rotating anode'
_diffrn_radiation_type MoK\a
_diffrn_radiation_wavelength 0.71073
_diffrn_reflns_av_R_equivalents 0.0514
_diffrn_reflns_av_sigmaI/netI 0.0540
_diffrn_reflns_limit_h_max 7
_diffrn_reflns_limit_h_min -6
_diffrn_reflns_limit_k_max 14
_diffrn_reflns_limit_k_min -14
_diffrn_reflns_limit_l_max 19
_diffrn_reflns_limit_l_min -19
_diffrn_reflns_number 10308
_diffrn_reflns_theta_full 27.81
_diffrn_reflns_theta_max 27.81
_diffrn_reflns_theta_min 2.27
_diffrn_standards_decay_% 0
_diffrn_standards_interval_count 0
_diffrn_standards_interval_time 0
_diffrn_standards_number 0
_exptl_absorpt_coefficient_mu 0.506
_exptl_absorpt_correction_T_max 0.9606
_exptl_absorpt_correction_T_min 0.8630
_exptl_absorpt_correction_type multi-scan
_exptl_absorpt_process_details '(CrystalClear; Rigaku, 2007)'
_exptl_crystal_colour Colorless
_exptl_crystal_density_diffrn 1.474
_exptl_crystal_density_method 'not measured'
_exptl_crystal_description Prism
_exptl_crystal_F_000 464
_exptl_crystal_size_max 0.30
_exptl_crystal_size_mid 0.18
_exptl_crystal_size_min 0.08
_refine_diff_density_max 0.483
_refine_diff_density_min -0.389
_refine_ls_abs_structure_details 'Flack (1983), 963 Friedel pairs'
_refine_ls_abs_structure_Flack -0.02(10)
_refine_ls_extinction_method none
_refine_ls_goodness_of_fit_ref 1.021
_refine_ls_hydrogen_treatment constr
_refine_ls_matrix_type full
_refine_ls_number_parameters 120
_refine_ls_number_reflns 2346
_refine_ls_number_restraints 0
_refine_ls_restrained_S_all 1.021
_refine_ls_R_factor_all 0.0493
_refine_ls_R_factor_gt 0.0433
_refine_ls_shift/su_max 0.000
_refine_ls_shift/su_mean 0.000
_refine_ls_structure_factor_coef Fsqd
_refine_ls_weighting_details 'calc w=1/[\s^2^(Fo^2^)+(0.0465P)^2^] where P=(Fo^2^+2Fc^2^)/3'
_refine_ls_weighting_scheme calc
_refine_ls_wR_factor_gt 0.0865
_refine_ls_wR_factor_ref 0.0898
_reflns_number_gt 2099
_reflns_number_total 2346
_reflns_threshold_expression I>2\s(I)
_cod_data_source_file hg5213.cif
_cod_data_source_block I
_cod_original_cell_volume 992.7(11)
_cod_database_code 2235064
_cod_database_fobs_code 2235064

loop_
_symmetry_equiv_pos_as_xyz
'x, y, z'
'-x+1/2, -y, z+1/2'
'-x, y+1/2, -z+1/2'
'x+1/2, -y+1/2, -z'

loop_
_atom_site_type_symbol
_atom_site_label
_atom_site_fract_x
_atom_site_fract_y
_atom_site_fract_z
_atom_site_U_iso_or_equiv
_atom_site_adp_type
_atom_site_calc_flag
_atom_site_refinement_flags
_atom_site_occupancy
_atom_site_symmetry_multiplicity
S S1 0.16147(11) 0.88829(5) 0.02451(4) 0.02114(16) Uani d . 1 1
S S2 -0.05675(11) 1.12418(5) 0.02804(4) 0.02176(16) Uani d . 1 1
O O1 -0.4710(3) 0.96345(17) -0.18337(13) 0.0307(5) Uani d . 1 1
O O2 -0.3988(3) 1.10926(16) -0.09091(12) 0.0276(4) Uani d . 1 1
N N1 -0.3632(4) 1.00756(17) -0.12006(14) 0.0222(5) Uani d . 1 1
N N2 0.4568(4) 0.81812(18) 0.18117(14) 0.0196(5) Uani d . 1 1
C C1 -0.1909(5) 0.9375(2) -0.08113(16) 0.0203(5) Uani d . 1 1
H H1 -0.1734 0.8573 -0.0999 0.024 Uiso calc R 1 1
C C2 -0.0496(4) 0.9819(2) -0.01767(17) 0.0192(5) Uani d . 1 1
C C3 0.1989(5) 1.1078(2) 0.09357(18) 0.0256(6) Uani d . 1 1
H H3A 0.3319 1.1288 0.0566 0.031 Uiso calc R 1 1
H H3B 0.1945 1.1617 0.1461 0.031 Uiso calc R 1 1
C C4 0.2158(4) 0.9797(2) 0.12456(17) 0.0225(6) Uani d . 1 1
H H4 0.0973 0.9636 0.1708 0.027 Uiso calc R 1 1
C C5 0.4449(5) 0.9457(2) 0.16155(18) 0.0247(6) Uani d . 1 1
H H5A 0.5630 0.9667 0.1173 0.030 Uiso calc R 1 1
H H5B 0.4743 0.9914 0.2172 0.030 Uiso calc R 1 1
C C6 0.3446(5) 0.7885(2) 0.26605(17) 0.0255(6) Uani d . 1 1
H H6A 0.3518 0.7023 0.2759 0.038 Uiso calc R 1 1
H H6B 0.1865 0.8137 0.2634 0.038 Uiso calc R 1 1
H H6C 0.4206 0.8295 0.3156 0.038 Uiso calc R 1 1
C C7 0.6931(4) 0.7797(3) 0.18472(18) 0.0261(6) Uani d . 1 1
H H7A 0.7689 0.8189 0.2352 0.039 Uiso calc R 1 1
H H7B 0.7688 0.8014 0.1286 0.039 Uiso calc R 1 1
H H7C 0.6995 0.6933 0.1928 0.039 Uiso calc R 1 1

loop_
_atom_site_aniso_label
_atom_site_aniso_U_11
_atom_site_aniso_U_22
_atom_site_aniso_U_33
_atom_site_aniso_U_12
_atom_site_aniso_U_13
_atom_site_aniso_U_23
S1 0.0270(3) 0.0141(3) 0.0223(3) 0.0024(3) -0.0050(3) -0.0022(3)
S2 0.0298(4) 0.0134(3) 0.0220(3) 0.0023(3) -0.0032(3) -0.0015(3)
O1 0.0375(12) 0.0268(10) 0.0279(10) -0.0037(9) -0.0164(9) -0.0017(8)
O2 0.0313(11) 0.0185(9) 0.0330(10) 0.0037(8) -0.0065(8) -0.0030(8)
N1 0.0268(12) 0.0167(10) 0.0231(11) -0.0006(9) -0.0035(10) 0.0016(8)
N2 0.0235(11) 0.0156(10) 0.0198(11) 0.0034(9) -0.0015(9) 0.0023(8)
C1 0.0270(14) 0.0140(11) 0.0198(12) 0.0031(11) -0.0008(11) 0.0006(9)
C2 0.0219(13) 0.0180(11) 0.0177(12) -0.0001(10) 0.0007(11) 0.0028(10)
C3 0.0344(15) 0.0145(11) 0.0279(13) -0.0005(11) -0.0100(12) -0.0005(10)
C4 0.0263(15) 0.0189(12) 0.0221(13) -0.0007(11) -0.0016(11) -0.0007(10)
C5 0.0296(15) 0.0167(12) 0.0277(14) -0.0022(12) -0.0055(13) -0.0007(10)
C6 0.0291(15) 0.0226(13) 0.0248(13) 0.0045(12) 0.0021(12) 0.0015(11)
C7 0.0252(15) 0.0266(14) 0.0265(14) 0.0027(12) 0.0022(12) -0.0005(11)

loop_
_atom_type_symbol
_atom_type_description
_atom_type_scat_dispersion_real
_atom_type_scat_dispersion_imag
_atom_type_scat_source
C C 0.0033 0.0016 'International Tables Vol C Tables 4.2.6.8 and 6.1.1.4'
H H 0.0000 0.0000 'International Tables Vol C Tables 4.2.6.8 and 6.1.1.4'
N N 0.0061 0.0033 'International Tables Vol C Tables 4.2.6.8 and 6.1.1.4'
O O 0.0106 0.0060 'International Tables Vol C Tables 4.2.6.8 and 6.1.1.4'
S S 0.1246 0.1234 'International Tables Vol C Tables 4.2.6.8 and 6.1.1.4'

loop_
_geom_angle_atom_site_label_1
_geom_angle_atom_site_label_2
_geom_angle_atom_site_label_3
_geom_angle
C2 S1 C4 94.61(12)
C2 S2 C3 95.60(12)
O2 N1 O1 123.1(2)
O2 N1 C1 119.5(2)
O1 N1 C1 117.4(2)
C5 N2 C7 110.0(2)
C5 N2 C6 111.9(2)
C7 N2 C6 109.6(2)
C2 C1 N1 121.8(2)
C2 C1 H1 119.1
N1 C1 H1 119.1
C1 C2 S2 126.56(19)
C1 C2 S1 118.00(19)
S2 C2 S1 115.43(14)
C4 C3 S2 108.41(18)
C4 C3 H3A 110.0
S2 C3 H3A 110.0
C4 C3 H3B 110.0
S2 C3 H3B 110.0
H3A C3 H3B 108.4
C5 C4 C3 114.2(2)
C5 C4 S1 108.15(18)
C3 C4 S1 105.80(18)
C5 C4 H4 109.5
C3 C4 H4 109.5
S1 C4 H4 109.5
N2 C5 C4 111.3(2)
N2 C5 H5A 109.4
C4 C5 H5A 109.4
N2 C5 H5B 109.4
C4 C5 H5B 109.4
H5A C5 H5B 108.0
N2 C6 H6A 109.5
N2 C6 H6B 109.5
H6A C6 H6B 109.5
N2 C6 H6C 109.5
H6A C6 H6C 109.5
H6B C6 H6C 109.5
N2 C7 H7A 109.5
N2 C7 H7B 109.5
H7A C7 H7B 109.5
N2 C7 H7C 109.5
H7A C7 H7C 109.5
H7B C7 H7C 109.5

loop_
_geom_bond_atom_site_label_1
_geom_bond_atom_site_label_2
_geom_bond_distance
S1 C2 1.752(2)
S1 C4 1.839(3)
S2 C2 1.739(3)
S2 C3 1.812(3)
O1 N1 1.243(3)
O2 N1 1.241(3)
N1 C1 1.414(3)
N2 C5 1.466(3)
N2 C7 1.466(3)
N2 C6 1.467(3)
C1 C2 1.358(3)
C1 H1 0.9500
C3 C4 1.516(4)
C3 H3A 0.9900
C3 H3B 0.9900
C4 C5 1.514(4)
C4 H4 1.0000
C5 H5A 0.9900
C5 H5B 0.9900
C6 H6A 0.9800
C6 H6B 0.9800
C6 H6C 0.9800
C7 H7A 0.9800
C7 H7B 0.9800
C7 H7C 0.9800

loop_
_geom_hbond_atom_site_label_D
_geom_hbond_atom_site_label_H
_geom_hbond_atom_site_label_A
_geom_hbond_site_symmetry_A
_geom_hbond_distance_DH
_geom_hbond_distance_HA
_geom_hbond_distance_DA
_geom_hbond_angle_DHA
C1 H1 N2 4_465 0.95 2.44 3.354(4) 161.4
C4 H4 O1 2_475 1.00 2.44 3.272(4) 140.2

loop_
_geom_torsion_atom_site_label_1
_geom_torsion_atom_site_label_2
_geom_torsion_atom_site_label_3
_geom_torsion_atom_site_label_4
_geom_torsion
O2 N1 C1 C2 -5.7(4)
O1 N1 C1 C2 173.5(2)
N1 C1 C2 S2 1.8(4)
N1 C1 C2 S1 -178.79(18)
C3 S2 C2 C1 -174.4(2)
C3 S2 C2 S1 6.22(17)
C4 S1 C2 C1 -162.7(2)
C4 S1 C2 S2 16.82(16)
C2 S2 C3 C4 -33.5(2)
S2 C3 C4 C5 166.65(18)
S2 C3 C4 S1 47.8(2)
C2 S1 C4 C5 -161.36(17)
C2 S1 C4 C3 -38.61(19)
C7 N2 C5 C4 159.4(2)
C6 N2 C5 C4 -78.6(3)
C3 C4 C5 N2 -173.9(2)
S1 C4 C5 N2 -56.4(2)
